data_7211520
loop_
_publ_author_name
'Mol\<canov, Kre\<simir'
'Koji\'c-Prodi\'c, Biserka'

_publ_section_title
;
 Salts and co-crystals of chloranilic acid with organic bases: is it
 possible to predict a salt formation?
;
_journal_issue 3
_journal_name_full CrystEngComm
_journal_page_first 925
_journal_paper_doi 10.1039/b908492d
_journal_volume 12
_journal_year 2010
_chemical_formula_moiety 'C9 H9 Cl2 N1 O2'
_chemical_formula_sum 'C9 H9 Cl2 N O2'
_chemical_formula_weight 234.08
_space_group_IT_number 14
_symmetry_cell_setting monoclinic
_symmetry_space_group_name_Hall '-P 2yn'
_symmetry_space_group_name_H-M 'P 1 21/n 1'
_audit_creation_date 2008-04-22T13:54:10-00:00
_audit_creation_method 'WinGX routine CIF_UPDATE'
_cell_angle_alpha 90
_cell_angle_beta 97.033(8)
_cell_angle_gamma 90
_cell_formula_units_Z 4
_cell_length_a 7.6088(8)
_cell_length_b 10.3187(6)
_cell_length_c 13.2129(10)
_cell_measurement_reflns_used 25
_cell_measurement_temperature 293(2)
_cell_measurement_theta_max 18.9
_cell_measurement_theta_min 7.3
_cell_volume 1029.58(15)
_computing_cell_refinement 'CAD4 Express (Enraf Nonius, 1994)'
_computing_data_collection 'CAD4 Express (Enraf Nonius, 1994)'
_computing_data_reduction 'XCAD4 (Harms & Wocadlo, 1995)'
_computing_molecular_graphics 'Ortep-3 for Windows (Farrugia, 1997)'
_computing_publication_material 'WinGX publication routines (Farrugia, 1999)'
_computing_structure_refinement 'SHELXL-97 (Sheldrick, 1997)'
_computing_structure_solution 'SHELXS-97 (Sheldrick, 1997)'
_diffrn_measured_fraction_theta_full 0.978
_diffrn_measured_fraction_theta_max 0.978
_diffrn_measurement_device '\k-geometry diffractometer'
_diffrn_measurement_device_type 'Enraf Nonius CAD4'
_diffrn_measurement_method 'non-profiled omega/2theta scans'
_diffrn_radiation_probe x-ray
_diffrn_radiation_type CuK\a
_diffrn_radiation_wavelength 1.54184
_diffrn_reflns_av_R_equivalents 0.0213
_diffrn_reflns_limit_h_max 0
_diffrn_reflns_limit_h_min -9
_diffrn_reflns_limit_k_max 0
_diffrn_reflns_limit_k_min -12
_diffrn_reflns_limit_l_max 16
_diffrn_reflns_limit_l_min -16
_diffrn_reflns_number 2126
_diffrn_reflns_theta_full 71.62
_diffrn_reflns_theta_max 71.62
_diffrn_reflns_theta_min 5.46
_diffrn_standards_decay_% 10
_diffrn_standards_interval_time 120
_diffrn_standards_number 3
_exptl_absorpt_coefficient_mu 5.469
_exptl_absorpt_correction_T_max 0.3733
_exptl_absorpt_correction_T_min 0.2740
_exptl_absorpt_correction_type psi-scan
_exptl_crystal_colour 'dark yellow'
_exptl_crystal_density_diffrn 1.51
_exptl_crystal_density_method 'not measured'
_exptl_crystal_description plate
_exptl_crystal_F_000 480
_exptl_crystal_size_max 0.38
_exptl_crystal_size_mid 0.24
_exptl_crystal_size_min 0.18
_refine_diff_density_max 0.555
_refine_diff_density_min -0.482
_refine_ls_extinction_coef 0.0071(11)
_refine_ls_extinction_expression Fc^*^=kFc[1+0.001xFc^2^\l^3^/sin(2\q)]^-1/4^
_refine_ls_extinction_method SHELXL
_refine_ls_goodness_of_fit_ref 1.096
_refine_ls_hydrogen_treatment mixed
_refine_ls_matrix_type full
_refine_ls_number_parameters 164
_refine_ls_number_reflns 1974
_refine_ls_number_restraints 7
_refine_ls_restrained_S_all 1.094
_refine_ls_R_factor_gt 0.0485
_refine_ls_shift/su_max 0
_refine_ls_structure_factor_coef Fsqd
_refine_ls_weighting_details 'calc w=1/[\s^2^(Fo^2^)+(0.0888P)^2^+0.3323P] where P=(Fo^2^+2Fc^2^)/3'
_refine_ls_weighting_scheme calc
_refine_ls_wR_factor_ref 0.1328
_reflns_number_gt 1733
_reflns_number_total 1974
_reflns_threshold_expression >2sigma(I)
_cod_data_source_file b908492d.txt
_cod_data_source_block 2-MePyClxH2CA
_cod_original_sg_symbol_H-M 'P 21/n'
_cod_original_formula_sum 'C9 H9 Cl2 N1 O2'
_cod_database_code 7211520

loop_
_symmetry_equiv_pos_as_xyz
'x, y, z'
'-x+1/2, y+1/2, -z+1/2'
'-x, -y, -z'
'x-1/2, -y-1/2, z-1/2'

loop_
_atom_site_label
_atom_site_type_symbol
_atom_site_fract_x
_atom_site_fract_y
_atom_site_fract_z
_atom_site_U_iso_or_equiv
_atom_site_adp_type
_atom_site_occupancy
_atom_site_calc_flag
_atom_site_refinement_flags
Cl2 Cl 0.14508(7) 0.94422(6) 0.13932(4) 0.0422(2) Uani 1 d .
Cl1 Cl 0.00330(9) 0.26244(6) 0.65081(5) 0.0477(3) Uani 1 d .
O2 O 0.2746(3) 0.4702(2) 0.65655(15) 0.0464(5) Uani 1 d .
O1 O 0.2417(2) 0.68425(17) 0.53911(16) 0.0482(5) Uani 1 d .
C2 C 0.1403(3) 0.4801(2) 0.58258(19) 0.0356(5) Uani 1 d .
N1 N 0.3703(3) 0.2137(2) 0.50657(16) 0.0374(5) Uani 1 d .
C4 C 0.2624(3) 0.1160(2) 0.47094(18) 0.0373(5) Uani 1 d .
C1 C 0.1337(3) 0.5985(2) 0.51554(18) 0.0352(5) Uani 1 d .
C8 C 0.4762(4) 0.2106(3) 0.5963(2) 0.0420(6) Uani 1 d .
C7 C 0.4783(4) 0.1024(3) 0.6564(2) 0.0501(7) Uani 1 d D
C3 C 0.0076(3) 0.3924(2) 0.56929(18) 0.0359(5) Uani 1 d .
C5 C 0.2646(4) 0.0054(2) 0.5303(2) 0.0450(6) Uani 1 d .
C6 C 0.3716(4) -0.0006(3) 0.6226(2) 0.0499(7) Uani 1 d .
C9 C 0.1503(4) 0.1325(3) 0.3709(2) 0.0543(7) Uani 1 d D
H7 H 0.560(4) 0.093(3) 0.7150(19) 0.063(10) Uiso 1 d D
H2 H 0.362(5) 0.518(5) 0.653(3) 0.079(12) Uiso 1 d .
H5 H 0.186(5) -0.059(4) 0.501(3) 0.074(11) Uiso 1 d .
H6 H 0.373(4) -0.078(4) 0.659(3) 0.061(9) Uiso 1 d .
H8 H 0.554(4) 0.276(3) 0.614(3) 0.056(9) Uiso 1 d .
H1 H 0.373(4) 0.281(3) 0.471(3) 0.048(8) Uiso 1 d .
H9B H 0.045(4) 0.183(4) 0.362(3) 0.098(15) Uiso 1 d D
H9C H 0.120(6) 0.046(2) 0.347(4) 0.14(2) Uiso 1 d D
H9A H 0.216(5) 0.162(4) 0.317(3) 0.119(17) Uiso 1 d D

loop_
_atom_site_aniso_label
_atom_site_aniso_U_11
_atom_site_aniso_U_22
_atom_site_aniso_U_33
_atom_site_aniso_U_23
_atom_site_aniso_U_13
_atom_site_aniso_U_12
Cl2 0.0412(4) 0.0401(4) 0.0446(4) -0.0090(2) 0.0019(3) 0.0036(2)
Cl1 0.0558(4) 0.0344(4) 0.0540(4) 0.0108(2) 0.0114(3) -0.0062(2)
O2 0.0421(10) 0.0470(10) 0.0499(11) 0.0078(8) 0.0049(8) -0.0090(8)
O1 0.0476(10) 0.0316(9) 0.0659(12) -0.0011(8) 0.0089(9) -0.0096(8)
C2 0.0349(12) 0.0310(11) 0.0430(12) -0.0007(9) 0.0135(9) 0.0007(9)
N1 0.0461(11) 0.0287(10) 0.0393(11) 0.0010(8) 0.0129(9) 0.0000(8)
C4 0.0429(12) 0.0318(12) 0.0389(12) -0.0055(9) 0.0115(10) -0.0018(10)
C1 0.0355(11) 0.0255(10) 0.0477(13) -0.0026(9) 0.0175(10) -0.0014(9)
C8 0.0413(13) 0.0419(14) 0.0431(14) -0.0072(11) 0.0070(11) -0.0018(11)
C7 0.0551(16) 0.0589(17) 0.0365(13) 0.0014(12) 0.0058(11) 0.0121(14)
C3 0.0394(12) 0.0265(10) 0.0444(13) 0.0032(9) 0.0162(10) -0.0004(9)
C5 0.0552(15) 0.0303(12) 0.0525(15) -0.0021(10) 0.0192(12) -0.0042(11)
C6 0.0625(17) 0.0392(14) 0.0513(15) 0.0112(12) 0.0209(13) 0.0090(12)
C9 0.0617(18) 0.0544(17) 0.0457(15) -0.0054(13) 0.0019(13) -0.0028(14)

loop_
_atom_type_symbol
_atom_type_description
_atom_type_scat_dispersion_real
_atom_type_scat_dispersion_imag
_atom_type_scat_source
C C 0.0181 0.0091 'International Tables Vol C Tables 4.2.6.8 and 6.1.1.4'
H H 0 0 'International Tables Vol C Tables 4.2.6.8 and 6.1.1.4'
Cl Cl 0.3639 0.7018 'International Tables Vol C Tables 4.2.6.8 and 6.1.1.4'
N N 0.0311 0.018 'International Tables Vol C Tables 4.2.6.8 and 6.1.1.4'
O O 0.0492 0.0322 'International Tables Vol C Tables 4.2.6.8 and 6.1.1.4'

loop_
_geom_angle_atom_site_label_1
_geom_angle_atom_site_label_2
_geom_angle_atom_site_label_3
_geom_angle
_geom_angle_site_symmetry_1
_geom_angle_site_symmetry_3
C2 O2 H2 118(3) . .
O2 C2 C3 122.6(2) . .
O2 C2 C1 117.6(2) . .
C3 C2 C1 119.7(2) . .
C4 N1 C8 124.1(2) . .
C4 N1 H1 118(2) . .
C8 N1 H1 118(2) . .
N1 C4 C5 117.0(2) . .
N1 C4 C9 118.8(2) . .
C5 C4 C9 124.2(2) . .
O1 C1 C3 124.0(2) . 3_566
O1 C1 C2 117.7(2) . .
C3 C1 C2 118.2(2) 3_566 .
N1 C8 C7 119.5(3) . .
N1 C8 H8 120(2) . .
C7 C8 H8 120(2) . .
C8 C7 C6 118.4(3) . .
C8 C7 H7 121(2) . .
C6 C7 H7 120(2) . .
C2 C3 C1 121.7(2) . 3_566
C2 C3 Cl1 120.7(2) . .
C1 C3 Cl1 117.51(17) 3_566 .
C6 C5 C4 120.1(3) . .
C6 C5 H5 127(2) . .
C4 C5 H5 113(2) . .
C7 C6 C5 120.8(3) . .
C7 C6 H6 122(2) . .
C5 C6 H6 118(2) . .
C4 C9 H9B 124(3) . .
C4 C9 H9C 106(3) . .
H9B C9 H9C 107(3) . .
C4 C9 H9A 113(3) . .
H9B C9 H9A 104(3) . .
H9C C9 H9A 100(3) . .

loop_
_geom_bond_atom_site_label_1
_geom_bond_atom_site_label_2
_geom_bond_distance
_geom_bond_site_symmetry_2
Cl1 C3 1.723(2) .
O2 C2 1.329(3) .
O2 H2 0.83(4) .
O1 C1 1.222(3) .
C2 C3 1.351(3) .
C2 C1 1.506(3) .
N1 C4 1.348(3) .
N1 C8 1.350(3) .
N1 H1 0.84(4) .
C4 C5 1.384(4) .
C4 C9 1.493(4) .
C1 C3 1.458(3) 3_566
C8 C7 1.369(4) .
C8 H8 0.90(3) .
C7 C6 1.378(4) .
C7 H7 0.936(18) .
C3 C1 1.458(3) 3_566
C5 C6 1.382(4) .
C5 H5 0.95(4) .
C6 H6 0.93(4) .
C9 H9B 0.953(18) .
C9 H9C 0.966(19) .
C9 H9A 0.970(19) .

loop_
_geom_torsion_atom_site_label_1
_geom_torsion_atom_site_label_2
_geom_torsion_atom_site_label_3
_geom_torsion_atom_site_label_4
_geom_torsion
_geom_torsion_site_symmetry_4
C8 N1 C4 C5 -1.2(3) .
C8 N1 C4 C9 179.3(2) .
O2 C2 C1 O1 -7.1(3) .
C3 C2 C1 O1 169.6(2) .
O2 C2 C1 C3 176.8(2) 3_566
C3 C2 C1 C3 -6.5(3) 3_566
C4 N1 C8 C7 0.5(4) .
N1 C8 C7 C6 0.2(4) .
O2 C2 C3 C1 -176.7(2) 3_566
C1 C2 C3 C1 6.8(4) 3_566
O2 C2 C3 Cl1 1.4(3) .
C1 C2 C3 Cl1 -175.16(16) .
N1 C4 C5 C6 1.2(4) .
C9 C4 C5 C6 -179.3(3) .
C8 C7 C6 C5 -0.2(4) .
C4 C5 C6 C7 -0.5(4) .
